data_2208059
loop_
_publ_author_name
'Kareev, Ivan E.'
'Lebedkin, Sergey F.'
'Miller, Susie M.'
'Anderson, Oren P.'
'Strauss, Steven H.'
'Boltalina, Olga V.'

_publ_section_title
;1,4,10,19,25,32,41,49,54,60,66,69-Dodecakis(trifluoromethyl)-1,4,10,19,25,32,41,49,54,60,66,69-dodecahydro(C~70~-<i>D</i>~5<i>h~(6)</i>)[5,6]fullerene
 benzene 2.5-solvate
;
_journal_coeditor_code FL6206
_journal_issue 2
_journal_name_full 'Acta Crystallographica Section E'
_journal_page_first o617
_journal_page_last o619
_journal_paper_doi 10.1107/S1600536806000651
_journal_volume 62
_journal_year 2006
_chemical_formula_iupac 'C82 F36, 2.5C6 H6'
_chemical_formula_moiety 'C82 F36, 2.5C6 H6'
_chemical_formula_sum 'C97 H15 F36'
_chemical_formula_weight 1864.09
_chemical_name_systematic
;
1,4,10,19,25,32,41,49,54,60,66,69-dodecakis(trifluoromethyl)-
1,4,10,19,25,32,41,49,54,60,66,69-dodecahydro(C~70~-D~5h(6)~)[5,6]fullerene
benzene 2.5-solvate
;
_space_group_IT_number 2
_symmetry_cell_setting triclinic
_symmetry_space_group_name_Hall '-P 1'
_symmetry_space_group_name_H-M 'P -1'
_atom_sites_solution_hydrogens geom
_atom_sites_solution_primary direct
_atom_sites_solution_secondary difmap
_cell_angle_alpha 89.374(2)
_cell_angle_beta 82.468(2)
_cell_angle_gamma 70.221(2)
_cell_formula_units_Z 2
_cell_length_a 12.3839(17)
_cell_length_b 12.7864(18)
_cell_length_c 22.274(3)
_cell_measurement_reflns_used 999
_cell_measurement_temperature 100(2)
_cell_measurement_theta_max 26.37
_cell_measurement_theta_min 1.70
_cell_volume 3288.2(8)
_computing_cell_refinement 'SAINT (Bruker, 2000)'
_computing_data_collection 'SMART (Bruker, 2000)'
_computing_data_reduction 'SAINT (Bruker, 2000)'
_computing_molecular_graphics SHELXTL
_computing_publication_material SHELXTL
_computing_structure_refinement SHELXTL
_computing_structure_solution 'SHELXTL (Bruker, 2000)'
_diffrn_ambient_temperature 100(2)
_diffrn_measured_fraction_theta_full 0.988
_diffrn_measured_fraction_theta_max 0.988
_diffrn_measurement_device_type 'Bruker SMART 1K CCD'
_diffrn_measurement_method '\f and \w'
_diffrn_radiation_monochromator graphite
_diffrn_radiation_source 'fine-focus sealed tube'
_diffrn_radiation_type MoK\a
_diffrn_radiation_wavelength 0.71073
_diffrn_reflns_av_R_equivalents 0.0315
_diffrn_reflns_av_sigmaI/netI 0.0511
_diffrn_reflns_limit_h_max 15
_diffrn_reflns_limit_h_min -15
_diffrn_reflns_limit_k_max 15
_diffrn_reflns_limit_k_min -15
_diffrn_reflns_limit_l_max 27
_diffrn_reflns_limit_l_min -27
_diffrn_reflns_number 27678
_diffrn_reflns_theta_full 26.37
_diffrn_reflns_theta_max 26.37
_diffrn_reflns_theta_min 1.69
_diffrn_standards_decay_% 0
_diffrn_standards_interval_count 0
_diffrn_standards_interval_time 0
_diffrn_standards_number 0
_exptl_absorpt_coefficient_mu 0.181
_exptl_absorpt_correction_T_max 0.9733
_exptl_absorpt_correction_T_min 0.9595
_exptl_absorpt_correction_type multi-scan
_exptl_absorpt_process_details '(SADABS; Bruker, 2000)'
_exptl_crystal_colour orange
_exptl_crystal_density_diffrn 1.883
_exptl_crystal_density_method 'not measured'
_exptl_crystal_description 'roughly cubic'
_exptl_crystal_F_000 1842
_exptl_crystal_size_max 0.23
_exptl_crystal_size_mid 0.20
_exptl_crystal_size_min 0.15
_refine_diff_density_max 0.464
_refine_diff_density_min -0.331
_refine_ls_extinction_method none
_refine_ls_goodness_of_fit_ref 1.019
_refine_ls_hydrogen_treatment constr
_refine_ls_matrix_type full
_refine_ls_number_parameters 1198
_refine_ls_number_reflns 13271
_refine_ls_number_restraints 0
_refine_ls_restrained_S_all 1.019
_refine_ls_R_factor_all 0.0773
_refine_ls_R_factor_gt 0.0465
_refine_ls_shift/su_max 0.000
_refine_ls_shift/su_mean 0.000
_refine_ls_structure_factor_coef Fsqd
_refine_ls_weighting_details 'calc w = 1/[\s^2^(Fo^2^)+(0.0675P)^2^+1.8907P] where P = (Fo^2^+2Fc^2^)/3'
_refine_ls_weighting_scheme calc
_refine_ls_wR_factor_gt 0.1136
_refine_ls_wR_factor_ref 0.1303
_reflns_number_gt 9305
_reflns_number_total 13271
_reflns_threshold_expression I>2\s(I)
_cod_data_source_file fl6206.cif
_cod_data_source_block I
_cod_original_cell_volume 3288.1(8)
_cod_database_code 2208059
_cod_database_fobs_code 2208059

loop_
_symmetry_equiv_pos_as_xyz
'x, y, z'
'-x, -y, -z'

loop_
_atom_site_label
_atom_site_fract_x
_atom_site_fract_y
_atom_site_fract_z
_atom_site_U_iso_or_equiv
_atom_site_adp_type
_atom_site_calc_flag
_atom_site_refinement_flags
_atom_site_occupancy
_atom_site_type_symbol
F711 -0.71338(13) 1.24829(13) 0.34503(7) 0.0277(4) Uani d . 1 F
F712 -0.64414(13) 1.24826(15) 0.42860(7) 0.0324(4) Uani d . 1 F
F713 -0.69111(13) 1.39661(13) 0.37751(8) 0.0307(4) Uani d . 1 F
F721 -0.30895(14) 1.13621(15) 0.50825(7) 0.0306(4) Uani d . 1 F
F722 -0.47641(14) 1.14404(15) 0.48932(7) 0.0334(4) Uani d . 1 F
F723 -0.34029(17) 0.98702(14) 0.48716(8) 0.0397(5) Uani d . 1 F
F731 -0.33029(14) 0.82418(14) 0.41714(7) 0.0313(4) Uani d . 1 F
F732 -0.49337(13) 0.90629(14) 0.38571(8) 0.0304(4) Uani d . 1 F
F733 -0.36627(18) 0.77019(15) 0.33434(8) 0.0434(5) Uani d . 1 F
F741 -0.17787(16) 0.63862(13) 0.26604(8) 0.0348(4) Uani d . 1 F
F742 -0.15393(15) 0.63343(13) 0.16979(7) 0.0295(4) Uani d . 1 F
F743 -0.32467(14) 0.70465(13) 0.21717(8) 0.0328(4) Uani d . 1 F
F751 -0.23405(14) 0.85998(13) 0.00523(7) 0.0272(4) Uani d . 1 F
F752 -0.26578(15) 0.76438(13) 0.08121(8) 0.0317(4) Uani d . 1 F
F753 -0.40207(13) 0.90604(15) 0.05807(8) 0.0338(4) Uani d . 1 F
F761 -0.61168(13) 1.19238(14) 0.10005(7) 0.0288(4) Uani d . 1 F
F762 -0.51819(16) 1.28038(15) 0.04481(8) 0.0388(5) Uani d . 1 F
F763 -0.47187(14) 1.10512(15) 0.03177(8) 0.0342(4) Uani d . 1 F
F771 -0.36155(14) 1.54427(13) 0.08396(8) 0.0304(4) Uani d . 1 F
F772 -0.47223(14) 1.45904(14) 0.06034(8) 0.0339(4) Uani d . 1 F
F773 -0.30041(16) 1.41459(14) 0.01420(8) 0.0401(5) Uani d . 1 F
F781 -0.11745(15) 1.45381(14) 0.04484(9) 0.0435(5) Uani d . 1 F
F782 0.06096(16) 1.38204(16) 0.05514(8) 0.0391(5) Uani d . 1 F
F783 -0.00991(16) 1.30751(14) -0.00718(7) 0.0321(4) Uani d . 1 F
F791 0.08961(15) 1.43554(15) 0.24240(9) 0.0412(5) Uani d . 1 F
F792 0.15413(15) 1.37459(14) 0.15189(7) 0.0325(4) Uani d . 1 F
F793 0.23451(14) 1.28463(14) 0.22467(8) 0.0350(4) Uani d . 1 F
F801 -0.14588(15) 1.52117(12) 0.36843(7) 0.0290(4) Uani d . 1 F
F802 -0.08269(15) 1.38300(13) 0.42501(7) 0.0287(4) Uani d . 1 F
F803 0.03217(14) 1.41470(15) 0.35311(8) 0.0359(4) Uani d . 1 F
F811 0.38859(12) 0.91529(13) 0.16434(7) 0.0250(4) Uani d . 1 F
F812 0.33607(13) 1.00361(13) 0.08445(7) 0.0252(4) Uani d . 1 F
F813 0.34505(13) 0.83276(12) 0.09171(7) 0.0244(4) Uani d . 1 F
F821 0.24104(13) 1.05194(13) 0.35693(7) 0.0262(4) Uani d . 1 F
F822 0.25337(13) 0.88007(12) 0.35909(7) 0.0238(4) Uani d . 1 F
F823 0.34508(12) 0.93743(13) 0.28452(7) 0.0250(4) Uani d . 1 F
C1 -0.3307(2) 0.9417(2) 0.33289(12) 0.0171(5) Uani d . 1 C
C2 -0.1988(2) 0.8991(2) 0.32432(11) 0.0152(5) Uani d . 1 C
C3 -0.1415(2) 0.8320(2) 0.27430(11) 0.0152(5) Uani d . 1 C
C4 -0.1986(2) 0.8122(2) 0.21896(11) 0.0159(5) Uani d . 1 C
C5 -0.3104(2) 0.9113(2) 0.21606(11) 0.0154(5) Uani d . 1 C
C6 -0.3732(2) 0.9608(2) 0.27069(11) 0.0160(5) Uani d . 1 C
C7 -0.4605(2) 1.0657(2) 0.27320(11) 0.0161(5) Uani d . 1 C
C8 -0.4655(2) 1.1238(2) 0.33011(11) 0.0168(5) Uani d . 1 C
C9 -0.3846(2) 1.0601(2) 0.36236(11) 0.0161(5) Uani d . 1 C
C10 -0.3280(2) 1.1074(2) 0.40617(11) 0.0165(5) Uani d . 1 C
C11 -0.1963(2) 1.0583(2) 0.38844(11) 0.0156(5) Uani d . 1 C
C12 -0.1382(2) 0.9566(2) 0.35575(11) 0.0153(5) Uani d . 1 C
C13 -0.0195(2) 0.9374(2) 0.33444(11) 0.0145(5) Uani d . 1 C
C14 0.0411(2) 0.8609(2) 0.28469(11) 0.0151(5) Uani d . 1 C
C15 -0.0209(2) 0.81183(19) 0.25467(12) 0.0158(5) Uani d . 1 C
C16 0.0020(2) 0.79940(19) 0.19036(12) 0.0151(5) Uani d . 1 C
C17 -0.1053(2) 0.81443(19) 0.16766(11) 0.0150(5) Uani d . 1 C
C18 -0.1281(2) 0.8700(2) 0.11614(11) 0.0151(5) Uani d . 1 C
C19 -0.2500(2) 0.9381(2) 0.10357(11) 0.0161(5) Uani d . 1 C
C20 -0.3340(2) 0.9710(2) 0.16187(11) 0.0155(5) Uani d . 1 C
C21 -0.4214(2) 1.0750(2) 0.16480(11) 0.0152(5) Uani d . 1 C
C22 -0.4854(2) 1.1218(2) 0.22067(12) 0.0161(5) Uani d . 1 C
C23 -0.5157(2) 1.2428(2) 0.22168(12) 0.0159(5) Uani d . 1 C
C24 -0.5242(2) 1.3008(2) 0.27442(12) 0.0175(5) Uani d . 1 C
C25 -0.5220(2) 1.2496(2) 0.33724(12) 0.0177(5) Uani d . 1 C
C26 -0.4389(2) 1.2957(2) 0.36438(11) 0.0168(5) Uani d . 1 C
C27 -0.3507(2) 1.2311(2) 0.39378(11) 0.0159(5) Uani d . 1 C
C28 -0.2437(2) 1.2510(2) 0.38813(11) 0.0154(5) Uani d . 1 C
C29 -0.1490(2) 1.1437(2) 0.38463(11) 0.0157(5) Uani d . 1 C
C30 -0.0382(2) 1.1309(2) 0.35261(11) 0.0162(5) Uani d . 1 C
C31 0.0296(2) 1.0224(2) 0.33463(11) 0.0149(5) Uani d . 1 C
C32 0.1400(2) 0.9923(2) 0.28899(11) 0.0148(5) Uani d . 1 C
C33 0.1312(2) 0.89520(19) 0.25292(12) 0.0146(5) Uani d . 1 C
C34 0.1532(2) 0.88383(19) 0.19151(12) 0.0147(5) Uani d . 1 C
C35 0.0858(2) 0.8366(2) 0.15911(11) 0.0155(5) Uani d . 1 C
C36 0.0607(2) 0.8966(2) 0.10514(11) 0.0159(5) Uani d . 1 C
C37 -0.0460(2) 0.9140(2) 0.08500(11) 0.0156(5) Uani d . 1 C
C38 -0.1080(2) 1.0199(2) 0.06317(11) 0.0151(5) Uani d . 1 C
C39 -0.2292(2) 1.0444(2) 0.07731(11) 0.0150(5) Uani d . 1 C
C40 -0.3003(2) 1.1531(2) 0.09059(11) 0.0161(5) Uani d . 1 C
C41 -0.4233(2) 1.1709(2) 0.12083(12) 0.0167(5) Uani d . 1 C
C42 -0.4667(2) 1.2710(2) 0.16524(11) 0.0167(5) Uani d . 1 C
C43 -0.4214(2) 1.3545(2) 0.16333(11) 0.0163(5) Uani d . 1 C
C44 -0.4227(2) 1.4104(2) 0.21804(12) 0.0161(5) Uani d . 1 C
C45 -0.4738(2) 1.3851(2) 0.27287(12) 0.0171(5) Uani d . 1 C
C46 -0.4209(2) 1.3822(2) 0.32770(12) 0.0170(5) Uani d . 1 C
C47 -0.3185(2) 1.4039(2) 0.32438(12) 0.0169(5) Uani d . 1 C
C48 -0.2287(2) 1.3383(2) 0.35656(11) 0.0158(5) Uani d . 1 C
C49 -0.1112(2) 1.3406(2) 0.32695(12) 0.0166(5) Uani d . 1 C
C50 -0.0195(2) 1.2247(2) 0.31869(11) 0.0147(5) Uani d . 1 C
C51 0.0588(2) 1.2020(2) 0.26773(11) 0.0150(5) Uani d . 1 C
C52 0.1304(2) 1.0886(2) 0.24779(11) 0.0146(5) Uani d . 1 C
C53 0.1529(2) 1.0780(2) 0.18699(12) 0.0145(5) Uani d . 1 C
C54 0.1896(2) 0.9687(2) 0.15115(11) 0.0149(5) Uani d . 1 C
C55 0.1105(2) 0.9827(2) 0.10154(11) 0.0147(5) Uani d . 1 C
C56 0.0501(2) 1.0853(2) 0.08215(11) 0.0148(5) Uani d . 1 C
C57 -0.0607(2) 1.1045(2) 0.06274(11) 0.0154(5) Uani d . 1 C
C58 -0.1337(2) 1.2162(2) 0.07596(11) 0.0148(5) Uani d . 1 C
C59 -0.2522(2) 1.2415(2) 0.08942(11) 0.0157(5) Uani d . 1 C
C60 -0.3206(2) 1.3575(2) 0.11682(12) 0.0177(5) Uani d . 1 C
C61 -0.2465(2) 1.3923(2) 0.15887(11) 0.0151(5) Uani d . 1 C
C62 -0.3150(2) 1.43197(19) 0.21518(12) 0.0154(5) Uani d . 1 C
C63 -0.2638(2) 1.42936(19) 0.26722(12) 0.0159(5) Uani d . 1 C
C64 -0.1416(2) 1.3855(2) 0.26395(11) 0.0149(5) Uani d . 1 C
C65 -0.0738(2) 1.34743(19) 0.20907(12) 0.0157(5) Uani d . 1 C
C66 0.0520(2) 1.2744(2) 0.21143(11) 0.0158(5) Uani d . 1 C
C67 0.0948(2) 1.1848(2) 0.16115(12) 0.0154(5) Uani d . 1 C
C68 0.0474(2) 1.1891(2) 0.11019(11) 0.0154(5) Uani d . 1 C
C69 -0.0617(2) 1.2839(2) 0.09702(11) 0.0155(5) Uani d . 1 C
C70 -0.1273(2) 1.35110(19) 0.15525(11) 0.0150(5) Uani d . 1 C
C71 -0.6441(2) 1.2854(2) 0.37283(12) 0.0211(6) Uani d . 1 C
C72 -0.3638(2) 1.0930(2) 0.47334(12) 0.0199(6) Uani d . 1 C
C73 -0.3803(2) 0.8599(2) 0.36838(12) 0.0201(6) Uani d . 1 C
C74 -0.2148(2) 0.6963(2) 0.21816(12) 0.0203(6) Uani d . 1 C
C75 -0.2891(2) 0.8675(2) 0.06118(12) 0.0186(6) Uani d . 1 C
C76 -0.5076(2) 1.1865(2) 0.07378(12) 0.0198(6) Uani d . 1 C
C77 -0.3634(2) 1.4448(2) 0.06803(13) 0.0224(6) Uani d . 1 C
C78 -0.0317(2) 1.3577(2) 0.04698(12) 0.0191(6) Uani d . 1 C
C79 0.1325(2) 1.3435(2) 0.20763(12) 0.0183(5) Uani d . 1 C
C80 -0.0749(2) 1.4151(2) 0.36824(12) 0.0186(6) Uani d . 1 C
C81 0.3169(2) 0.9293(2) 0.12286(12) 0.0188(6) Uani d . 1 C
C82 0.2463(2) 0.9649(2) 0.32240(12) 0.0176(5) Uani d . 1 C
C83 -0.5740(3) 1.6647(2) 0.20533(17) 0.0365(8) Uani d . 1 C
H83A -0.5193 1.6925 0.1830 0.044 Uiso calc R 1 H
C84 -0.5852(3) 1.6662(2) 0.26738(18) 0.0398(9) Uani d . 1 C
H84A -0.5385 1.6951 0.2881 0.048 Uiso calc R 1 H
C85 -0.6646(3) 1.6255(3) 0.29989(17) 0.0401(8) Uani d . 1 C
H85A -0.6722 1.6261 0.3429 0.048 Uiso calc R 1 H
C86 -0.7329(3) 1.5837(2) 0.26950(16) 0.0350(8) Uani d . 1 C
H86A -0.7878 1.5561 0.2917 0.042 Uiso calc R 1 H
C87 -0.7213(3) 1.5823(2) 0.20779(16) 0.0325(7) Uani d . 1 C
H87A -0.7679 1.5533 0.1871 0.039 Uiso calc R 1 H
C88 -0.6421(3) 1.6230(2) 0.17525(16) 0.0322(7) Uani d . 1 C
H88A -0.6344 1.6222 0.1322 0.039 Uiso calc R 1 H
C89 0.0484(5) 0.6739(3) 0.42760(19) 0.0711(15) Uani d . 1 C
H89A 0.0850 0.6106 0.4011 0.085 Uiso calc R 1 H
C90 0.1045(3) 0.7455(3) 0.43702(18) 0.0547(11) Uani d . 1 C
H90A 0.1804 0.7324 0.4165 0.066 Uiso calc R 1 H
C91 0.0533(3) 0.8361(3) 0.47568(16) 0.0373(8) Uani d . 1 C
H91A 0.0934 0.8857 0.4822 0.045 Uiso calc R 1 H
C92 -0.0559(3) 0.8549(3) 0.50489(14) 0.0331(7) Uani d . 1 C
H92A -0.0918 0.9177 0.5318 0.040 Uiso calc R 1 H
C93 -0.1139(3) 0.7840(3) 0.49572(17) 0.0431(9) Uani d . 1 C
H93A -0.1898 0.7974 0.5163 0.052 Uiso calc R 1 H
C94 -0.0628(4) 0.6938(3) 0.4570(2) 0.0605(12) Uani d . 1 C
H94A -0.1033 0.6448 0.4501 0.073 Uiso calc R 1 H
C95 -0.5403(4) 1.5893(4) 0.4644(2) 0.0644(12) Uani d . 1 C
H95A -0.5685 1.6515 0.4399 0.077 Uiso calc R 1 H
C96 -0.6142(4) 1.5369(4) 0.4912(2) 0.0640(13) Uani d . 1 C
H96A -0.6931 1.5624 0.4847 0.077 Uiso calc R 1 H
C97 -0.5744(4) 1.4489(4) 0.52680(19) 0.0634(12) Uani d . 1 C
H97A -0.6258 1.4138 0.5457 0.076 Uiso calc R 1 H

loop_
_atom_site_aniso_label
_atom_site_aniso_U_11
_atom_site_aniso_U_22
_atom_site_aniso_U_33
_atom_site_aniso_U_12
_atom_site_aniso_U_13
_atom_site_aniso_U_23
F711 0.0129(8) 0.0332(9) 0.0362(10) -0.0073(7) -0.0015(7) -0.0033(7)
F712 0.0175(8) 0.0481(11) 0.0242(9) -0.0038(8) 0.0029(7) 0.0058(8)
F713 0.0162(8) 0.0223(9) 0.0453(11) 0.0008(7) 0.0058(7) -0.0055(7)
F721 0.0306(9) 0.0463(11) 0.0186(8) -0.0171(8) -0.0054(7) 0.0012(7)
F722 0.0173(8) 0.0525(12) 0.0247(9) -0.0069(8) 0.0030(7) 0.0038(8)
F723 0.0573(12) 0.0243(9) 0.0298(10) -0.0082(9) 0.0054(9) 0.0090(7)
F731 0.0252(9) 0.0385(10) 0.0343(10) -0.0138(8) -0.0124(7) 0.0214(8)
F732 0.0153(8) 0.0386(10) 0.0394(10) -0.0118(7) -0.0050(7) 0.0172(8)
F733 0.0698(14) 0.0315(10) 0.0355(10) -0.0326(10) 0.0115(9) -0.0043(8)
F741 0.0561(12) 0.0222(9) 0.0341(10) -0.0196(8) -0.0185(9) 0.0123(7)
F742 0.0370(10) 0.0178(8) 0.0326(9) -0.0109(7) 0.0032(8) -0.0049(7)
F743 0.0207(9) 0.0227(9) 0.0575(12) -0.0110(7) -0.0045(8) 0.0007(8)
F751 0.0317(9) 0.0319(9) 0.0198(8) -0.0143(8) -0.0005(7) -0.0047(7)
F752 0.0453(11) 0.0223(9) 0.0361(10) -0.0182(8) -0.0186(8) 0.0065(7)
F753 0.0164(8) 0.0434(11) 0.0418(11) -0.0077(8) -0.0103(7) -0.0126(8)
F761 0.0126(8) 0.0408(10) 0.0334(9) -0.0080(7) -0.0071(7) 0.0011(8)
F762 0.0434(11) 0.0389(10) 0.0443(11) -0.0193(9) -0.0293(9) 0.0219(9)
F763 0.0269(9) 0.0434(11) 0.0275(9) -0.0024(8) -0.0121(7) -0.0095(8)
F771 0.0309(9) 0.0157(8) 0.0431(10) -0.0030(7) -0.0145(8) 0.0110(7)
F772 0.0267(9) 0.0324(10) 0.0447(11) -0.0069(8) -0.0222(8) 0.0168(8)
F773 0.0477(11) 0.0297(10) 0.0246(9) 0.0075(8) 0.0028(8) 0.0121(7)
F781 0.0355(10) 0.0234(9) 0.0496(12) 0.0109(8) 0.0131(9) 0.0208(8)
F782 0.0431(11) 0.0517(12) 0.0406(11) -0.0360(10) -0.0172(9) 0.0240(9)
F783 0.0478(11) 0.0306(9) 0.0205(9) -0.0190(8) 0.0013(8) 0.0030(7)
F791 0.0331(10) 0.0303(10) 0.0624(13) -0.0208(8) 0.0154(9) -0.0227(9)
F792 0.0401(10) 0.0393(10) 0.0301(9) -0.0280(9) -0.0087(8) 0.0117(8)
F793 0.0178(8) 0.0360(10) 0.0573(12) -0.0125(8) -0.0193(8) 0.0183(9)
F801 0.0376(10) 0.0119(8) 0.0346(9) -0.0012(7) -0.0143(8) -0.0019(7)
F802 0.0381(10) 0.0269(9) 0.0247(9) -0.0122(8) -0.0142(7) 0.0036(7)
F803 0.0213(9) 0.0392(10) 0.0504(11) -0.0154(8) -0.0003(8) -0.0153(9)
F811 0.0119(8) 0.0291(9) 0.0305(9) -0.0016(7) -0.0056(6) 0.0013(7)
F812 0.0158(8) 0.0228(8) 0.0336(9) -0.0047(7) 0.0025(7) 0.0074(7)
F813 0.0160(8) 0.0177(8) 0.0325(9) 0.0010(6) 0.0030(7) -0.0048(7)
F821 0.0216(8) 0.0210(8) 0.0360(10) -0.0032(7) -0.0142(7) -0.0025(7)
F822 0.0196(8) 0.0209(8) 0.0302(9) -0.0034(7) -0.0114(7) 0.0105(7)
F823 0.0098(7) 0.0299(9) 0.0318(9) -0.0017(7) -0.0044(6) 0.0038(7)
C1 0.0140(13) 0.0170(13) 0.0197(14) -0.0046(11) -0.0020(10) 0.0025(10)
C2 0.0121(12) 0.0167(13) 0.0159(13) -0.0038(10) -0.0021(10) 0.0063(10)
C3 0.0156(13) 0.0100(12) 0.0196(13) -0.0035(10) -0.0040(10) 0.0057(10)
C4 0.0150(13) 0.0132(12) 0.0197(13) -0.0043(10) -0.0041(10) 0.0023(10)
C5 0.0124(12) 0.0142(12) 0.0207(14) -0.0053(10) -0.0044(10) 0.0024(10)
C6 0.0120(12) 0.0180(13) 0.0198(13) -0.0072(10) -0.0026(10) 0.0028(10)
C7 0.0083(12) 0.0185(13) 0.0210(14) -0.0048(10) -0.0001(10) 0.0008(10)
C8 0.0090(12) 0.0213(14) 0.0190(13) -0.0053(10) 0.0019(10) 0.0022(11)
C9 0.0112(12) 0.0182(13) 0.0181(13) -0.0055(10) 0.0023(10) 0.0010(10)
C10 0.0136(13) 0.0163(13) 0.0186(13) -0.0038(10) -0.0016(10) 0.0004(10)
C11 0.0142(13) 0.0165(13) 0.0151(13) -0.0030(10) -0.0042(10) 0.0034(10)
C12 0.0147(13) 0.0158(13) 0.0147(13) -0.0035(10) -0.0044(10) 0.0070(10)
C13 0.0138(12) 0.0140(12) 0.0153(13) -0.0020(10) -0.0079(10) 0.0054(10)
C14 0.0111(12) 0.0090(12) 0.0214(14) 0.0027(10) -0.0052(10) 0.0040(10)
C15 0.0154(13) 0.0073(11) 0.0227(14) -0.0004(10) -0.0054(10) 0.0046(10)
C16 0.0127(12) 0.0052(11) 0.0238(14) 0.0020(10) -0.0042(10) 0.0006(10)
C17 0.0136(12) 0.0066(11) 0.0232(14) -0.0014(10) -0.0027(10) -0.0014(10)
C18 0.0130(12) 0.0099(12) 0.0205(13) -0.0008(10) -0.0036(10) -0.0033(10)
C19 0.0112(12) 0.0173(13) 0.0172(13) -0.0011(10) -0.0031(10) 0.0010(10)
C20 0.0123(12) 0.0181(13) 0.0175(13) -0.0060(10) -0.0047(10) 0.0003(10)
C21 0.0112(12) 0.0184(13) 0.0186(13) -0.0068(10) -0.0062(10) 0.0017(10)
C22 0.0059(11) 0.0204(13) 0.0222(14) -0.0038(10) -0.0046(10) 0.0024(11)
C23 0.0040(11) 0.0170(13) 0.0230(14) 0.0017(10) -0.0033(10) 0.0030(10)
C24 0.0049(12) 0.0178(13) 0.0243(14) 0.0031(10) -0.0016(10) 0.0022(11)
C25 0.0119(12) 0.0182(13) 0.0200(14) -0.0015(10) -0.0009(10) 0.0004(10)
C26 0.0115(12) 0.0176(13) 0.0174(13) -0.0009(10) 0.0015(10) -0.0030(10)
C27 0.0153(13) 0.0164(13) 0.0139(13) -0.0037(10) 0.0011(10) -0.0031(10)
C28 0.0128(12) 0.0157(13) 0.0148(13) -0.0009(10) -0.0022(10) -0.0021(10)
C29 0.0146(13) 0.0170(13) 0.0141(13) -0.0022(10) -0.0051(10) 0.0010(10)
C30 0.0137(13) 0.0176(13) 0.0172(13) -0.0039(10) -0.0059(10) 0.0008(10)
C31 0.0111(12) 0.0143(12) 0.0179(13) -0.0012(10) -0.0057(10) 0.0027(10)
C32 0.0092(12) 0.0129(12) 0.0210(13) -0.0014(10) -0.0042(10) 0.0030(10)
C33 0.0065(11) 0.0083(12) 0.0252(14) 0.0039(9) -0.0060(10) 0.0022(10)
C34 0.0062(11) 0.0092(12) 0.0242(14) 0.0032(9) -0.0017(10) 0.0017(10)
C35 0.0110(12) 0.0094(12) 0.0210(13) 0.0031(10) -0.0015(10) -0.0010(10)
C36 0.0109(12) 0.0137(13) 0.0186(13) 0.0011(10) -0.0004(10) -0.0023(10)
C37 0.0142(12) 0.0119(12) 0.0157(13) 0.0016(10) -0.0011(10) -0.0028(10)
C38 0.0154(13) 0.0162(13) 0.0123(12) -0.0032(10) -0.0025(10) 0.0000(10)
C39 0.0130(12) 0.0174(13) 0.0141(13) -0.0032(10) -0.0047(10) 0.0026(10)
C40 0.0139(12) 0.0184(13) 0.0147(13) -0.0025(10) -0.0062(10) 0.0040(10)
C41 0.0116(12) 0.0157(13) 0.0210(14) -0.0014(10) -0.0048(10) 0.0026(10)
C42 0.0102(12) 0.0173(13) 0.0197(13) 0.0016(10) -0.0088(10) 0.0030(10)
C43 0.0093(12) 0.0143(12) 0.0208(14) 0.0031(10) -0.0060(10) 0.0062(10)
C44 0.0095(12) 0.0083(12) 0.0254(14) 0.0044(10) -0.0048(10) 0.0026(10)
C45 0.0068(12) 0.0122(12) 0.0252(14) 0.0062(10) -0.0031(10) -0.0010(10)
C46 0.0089(12) 0.0131(13) 0.0228(14) 0.0033(10) 0.0007(10) -0.0044(10)
C47 0.0140(13) 0.0112(12) 0.0219(14) 0.0003(10) -0.0020(10) -0.0026(10)
C48 0.0130(12) 0.0141(13) 0.0171(13) -0.0004(10) -0.0028(10) -0.0038(10)
C49 0.0139(13) 0.0104(12) 0.0233(14) -0.0015(10) -0.0024(10) 0.0002(10)
C50 0.0118(12) 0.0121(12) 0.0196(13) -0.0023(10) -0.0051(10) 0.0000(10)
C51 0.0104(12) 0.0126(12) 0.0207(13) -0.0010(10) -0.0055(10) 0.0014(10)
C52 0.0059(11) 0.0143(12) 0.0233(14) -0.0016(10) -0.0065(10) 0.0021(10)
C53 0.0059(11) 0.0128(12) 0.0247(14) -0.0024(10) -0.0043(10) 0.0030(10)
C54 0.0090(12) 0.0123(12) 0.0203(13) 0.0005(10) -0.0021(10) 0.0005(10)
C55 0.0088(12) 0.0149(13) 0.0176(13) -0.0014(10) 0.0007(10) -0.0001(10)
C56 0.0125(12) 0.0156(13) 0.0143(13) -0.0030(10) 0.0010(10) 0.0000(10)
C57 0.0119(12) 0.0178(13) 0.0127(12) -0.0007(10) 0.0000(9) 0.0022(10)
C58 0.0155(13) 0.0141(12) 0.0134(12) -0.0037(10) -0.0012(10) 0.0046(10)
C59 0.0143(13) 0.0161(13) 0.0146(13) -0.0013(10) -0.0050(10) 0.0036(10)
C60 0.0131(13) 0.0148(13) 0.0225(14) 0.0000(10) -0.0069(10) 0.0040(10)
C61 0.0151(13) 0.0096(12) 0.0197(13) -0.0026(10) -0.0035(10) 0.0063(10)
C62 0.0114(12) 0.0069(11) 0.0236(14) 0.0022(10) -0.0021(10) 0.0039(10)
C63 0.0147(13) 0.0067(11) 0.0239(14) -0.0011(10) -0.0008(10) -0.0012(10)
C64 0.0142(12) 0.0086(12) 0.0219(14) -0.0031(10) -0.0053(10) 0.0001(10)
C65 0.0133(12) 0.0077(12) 0.0245(14) -0.0015(10) -0.0028(10) 0.0032(10)
C66 0.0130(13) 0.0128(12) 0.0203(13) -0.0025(10) -0.0032(10) 0.0016(10)
C67 0.0076(12) 0.0130(12) 0.0237(14) -0.0021(10) 0.0013(10) 0.0020(10)
C68 0.0109(12) 0.0127(12) 0.0205(13) -0.0028(10) 0.0012(10) 0.0036(10)
C69 0.0115(12) 0.0142(13) 0.0188(13) -0.0013(10) -0.0031(10) 0.0038(10)
C70 0.0158(13) 0.0077(12) 0.0207(13) -0.0030(10) -0.0024(10) 0.0036(10)
C71 0.0132(13) 0.0213(14) 0.0249(15) -0.0016(11) 0.0001(11) -0.0025(11)
C72 0.0169(14) 0.0186(14) 0.0218(14) -0.0035(11) -0.0011(11) 0.0021(11)
C73 0.0193(14) 0.0215(14) 0.0203(14) -0.0082(11) -0.0025(11) 0.0024(11)
C74 0.0210(14) 0.0197(14) 0.0215(14) -0.0083(11) -0.0038(11) 0.0011(11)
C75 0.0156(13) 0.0192(14) 0.0211(14) -0.0051(11) -0.0050(11) 0.0028(11)
C76 0.0129(13) 0.0208(14) 0.0265(15) -0.0050(11) -0.0078(11) 0.0036(11)
C77 0.0194(14) 0.0188(14) 0.0248(15) -0.0006(11) -0.0053(11) 0.0074(11)
C78 0.0163(13) 0.0159(13) 0.0234(15) -0.0030(11) -0.0035(11) 0.0044(11)
C79 0.0120(12) 0.0177(13) 0.0239(14) -0.0029(10) -0.0034(10) 0.0005(11)
C80 0.0166(13) 0.0137(13) 0.0243(15) -0.0035(11) -0.0031(11) -0.0003(11)
C81 0.0132(13) 0.0157(13) 0.0248(14) -0.0017(11) -0.0019(11) 0.0011(11)
C82 0.0141(13) 0.0135(13) 0.0240(14) -0.0028(10) -0.0040(10) 0.0017(10)
C83 0.0162(15) 0.0156(15) 0.073(3) 0.0002(12) -0.0042(15) 0.0076(15)
C84 0.0195(16) 0.0172(15) 0.077(3) 0.0039(13) -0.0123(16) -0.0133(16)
C85 0.0326(18) 0.0263(17) 0.048(2) 0.0076(14) -0.0038(15) -0.0094(15)
C86 0.0187(15) 0.0209(15) 0.059(2) 0.0002(12) -0.0007(14) 0.0008(14)
C87 0.0200(15) 0.0165(15) 0.059(2) -0.0012(12) -0.0117(14) 0.0041(14)
C88 0.0223(16) 0.0144(14) 0.050(2) 0.0055(12) -0.0047(14) 0.0042(13)
C89 0.119(5) 0.035(2) 0.041(2) -0.006(3) 0.000(3) -0.0025(18)
C90 0.036(2) 0.042(2) 0.063(3) 0.0072(18) 0.0169(18) 0.024(2)
C91 0.0310(18) 0.0386(19) 0.049(2) -0.0162(15) -0.0196(16) 0.0195(16)
C92 0.0389(19) 0.0281(17) 0.0267(16) -0.0035(14) -0.0063(14) 0.0023(13)
C93 0.0254(17) 0.047(2) 0.061(2) -0.0165(16) -0.0139(16) 0.0259(19)
C94 0.092(4) 0.045(2) 0.069(3) -0.042(2) -0.048(3) 0.016(2)
C95 0.066(3) 0.058(3) 0.053(3) 0.004(2) -0.015(2) -0.017(2)
C96 0.038(2) 0.081(3) 0.055(3) 0.007(2) -0.013(2) -0.030(2)
C97 0.060(3) 0.074(3) 0.049(3) -0.015(2) 0.002(2) -0.029(2)

loop_
_atom_type_symbol
_atom_type_description
_atom_type_scat_dispersion_real
_atom_type_scat_dispersion_imag
_atom_type_scat_source
C C 0.0033 0.0016 'International Tables Vol C Tables 4.2.6.8 and 6.1.1.4'
H H 0.0000 0.0000 'International Tables Vol C Tables 4.2.6.8 and 6.1.1.4'
F F 0.0171 0.0103 'International Tables Vol C Tables 4.2.6.8 and 6.1.1.4'

loop_
_geom_angle_atom_site_label_1
_geom_angle_atom_site_label_2
_geom_angle_atom_site_label_3
_geom_angle_site_symmetry_1
_geom_angle_site_symmetry_3
_geom_angle
C2 C1 C6 . . 109.3(2)
C2 C1 C73 . . 111.6(2)
C6 C1 C73 . . 110.2(2)
C2 C1 C9 . . 113.3(2)
C6 C1 C9 . . 101.1(2)
C73 C1 C9 . . 110.8(2)
C3 C2 C12 . . 119.4(2)
C3 C2 C1 . . 118.2(2)
C12 C2 C1 . . 119.3(2)
C2 C3 C15 . . 121.2(2)
C2 C3 C4 . . 125.2(2)
C15 C3 C4 . . 108.6(2)
C17 C4 C5 . . 110.7(2)
C17 C4 C74 . . 109.4(2)
C5 C4 C74 . . 114.3(2)
C17 C4 C3 . . 99.66(19)
C5 C4 C3 . . 108.6(2)
C74 C4 C3 . . 113.3(2)
C6 C5 C20 . . 118.5(2)
C6 C5 C4 . . 117.1(2)
C20 C5 C4 . . 122.2(2)
C5 C6 C7 . . 121.3(2)
C5 C6 C1 . . 125.9(2)
C7 C6 C1 . . 107.9(2)
C22 C7 C6 . . 120.2(2)
C22 C7 C8 . . 121.9(2)
C6 C7 C8 . . 109.2(2)
C9 C8 C7 . . 109.9(2)
C9 C8 C25 . . 125.7(2)
C7 C8 C25 . . 120.7(2)
C8 C9 C10 . . 123.2(2)
C8 C9 C1 . . 109.8(2)
C10 C9 C1 . . 124.0(2)
C9 C10 C72 . . 115.4(2)
C9 C10 C11 . . 108.3(2)
C72 C10 C11 . . 111.8(2)
C9 C10 C27 . . 109.1(2)
C72 C10 C27 . . 110.1(2)
C11 C10 C27 . . 101.15(19)
C29 C11 C12 . . 120.4(2)
C29 C11 C10 . . 109.9(2)
C12 C11 C10 . . 124.4(2)
C11 C12 C13 . . 114.7(2)
C11 C12 C2 . . 122.4(2)
C13 C12 C2 . . 118.2(2)
C31 C13 C12 . . 122.3(2)
C31 C13 C14 . . 108.4(2)
C12 C13 C14 . . 121.5(2)
C15 C14 C33 . . 121.6(2)
C15 C14 C13 . . 118.2(2)
C33 C14 C13 . . 110.0(2)
C14 C15 C16 . . 119.0(2)
C14 C15 C3 . . 121.2(2)
C16 C15 C3 . . 109.9(2)
C35 C16 C15 . . 119.7(2)
C35 C16 C17 . . 121.3(2)
C15 C16 C17 . . 108.1(2)
C18 C17 C16 . . 119.8(2)
C18 C17 C4 . . 123.6(2)
C16 C17 C4 . . 110.6(2)
C17 C18 C37 . . 119.9(2)
C17 C18 C19 . . 123.6(2)
C37 C18 C19 . . 110.1(2)
C20 C19 C18 . . 111.4(2)
C20 C19 C75 . . 110.6(2)
C18 C19 C75 . . 108.0(2)
C20 C19 C39 . . 108.6(2)
C18 C19 C39 . . 100.58(19)
C75 C19 C39 . . 117.3(2)
C21 C20 C5 . . 119.8(2)
C21 C20 C19 . . 117.3(2)
C5 C20 C19 . . 121.4(2)
C20 C21 C22 . . 120.4(2)
C20 C21 C41 . . 125.3(2)
C22 C21 C41 . . 108.5(2)
C7 C22 C21 . . 119.8(2)
C7 C22 C23 . . 119.2(2)
C21 C22 C23 . . 110.5(2)
C24 C23 C42 . . 121.9(2)
C24 C23 C22 . . 120.8(2)
C42 C23 C22 . . 107.3(2)
C23 C24 C45 . . 118.4(2)
C23 C24 C25 . . 123.9(2)
C45 C24 C25 . . 109.7(2)
C8 C25 C71 . . 112.7(2)
C8 C25 C26 . . 108.0(2)
C71 C25 C26 . . 114.0(2)
C8 C25 C24 . . 109.5(2)
C71 C25 C24 . . 110.7(2)
C26 C25 C24 . . 101.3(2)
C27 C26 C46 . . 118.8(2)
C27 C26 C25 . . 122.8(2)
C46 C26 C25 . . 109.3(2)
C26 C27 C28 . . 120.2(2)
C26 C27 C10 . . 124.1(2)
C28 C27 C10 . . 108.8(2)
C48 C28 C27 . . 121.3(2)
C48 C28 C29 . . 120.0(2)
C27 C28 C29 . . 108.7(2)
C11 C29 C30 . . 123.0(2)
C11 C29 C28 . . 108.8(2)
C30 C29 C28 . . 121.1(2)
C31 C30 C29 . . 115.1(2)
C31 C30 C50 . . 120.0(2)
C29 C30 C50 . . 119.7(2)
C30 C31 C13 . . 121.0(2)
C30 C31 C32 . . 123.5(2)
C13 C31 C32 . . 110.0(2)
C52 C32 C33 . . 108.9(2)
C52 C32 C31 . . 108.30(19)
C33 C32 C31 . . 101.7(2)
C52 C32 C82 . . 111.9(2)
C33 C32 C82 . . 115.4(2)
C31 C32 C82 . . 110.0(2)
C34 C33 C14 . . 119.6(2)
C34 C33 C32 . . 123.7(2)
C14 C33 C32 . . 108.2(2)
C33 C34 C35 . . 119.5(2)
C33 C34 C54 . . 123.0(2)
C35 C34 C54 . . 109.0(2)
C16 C35 C36 . . 118.6(2)
C16 C35 C34 . . 120.5(2)
C36 C35 C34 . . 109.0(2)
C37 C36 C55 . . 120.3(2)
C37 C36 C35 . . 119.1(2)
C55 C36 C35 . . 109.6(2)
C36 C37 C18 . . 121.1(2)
C36 C37 C38 . . 119.8(2)
C18 C37 C38 . . 108.1(2)
C57 C38 C39 . . 120.4(2)
C57 C38 C37 . . 119.1(2)
C39 C38 C37 . . 110.8(2)
C40 C39 C38 . . 119.4(2)
C40 C39 C19 . . 126.4(2)
C38 C39 C19 . . 107.8(2)
C39 C40 C59 . . 120.5(2)
C39 C40 C41 . . 116.7(2)
C59 C40 C41 . . 121.1(2)
C40 C41 C42 . . 111.2(2)
C40 C41 C76 . . 111.5(2)
C42 C41 C76 . . 109.4(2)
C40 C41 C21 . . 109.17(19)
C42 C41 C21 . . 100.8(2)
C76 C41 C21 . . 114.2(2)
C43 C42 C23 . . 119.7(2)
C43 C42 C41 . . 123.9(2)
C23 C42 C41 . . 110.4(2)
C42 C43 C44 . . 119.1(2)
C42 C43 C60 . . 123.6(2)
C44 C43 C60 . . 110.6(2)
C45 C44 C43 . . 121.2(2)
C45 C44 C62 . . 119.7(2)
C43 C44 C62 . . 108.1(2)
C44 C45 C24 . . 119.5(2)
C44 C45 C46 . . 120.5(2)
C24 C45 C46 . . 109.0(2)
C47 C46 C26 . . 120.6(2)
C47 C46 C45 . . 119.1(2)
C26 C46 C45 . . 108.8(2)
C46 C47 C48 . . 120.1(2)
C46 C47 C63 . . 120.8(2)
C48 C47 C63 . . 107.2(2)
C28 C48 C47 . . 118.8(2)
C28 C48 C49 . . 123.9(2)
C47 C48 C49 . . 110.7(2)
C48 C49 C50 . . 112.4(2)
C48 C49 C80 . . 106.8(2)
C50 C49 C80 . . 110.4(2)
C48 C49 C64 . . 100.53(19)
C50 C49 C64 . . 109.4(2)
C80 C49 C64 . . 116.9(2)
C51 C50 C30 . . 118.6(2)
C51 C50 C49 . . 117.9(2)
C30 C50 C49 . . 120.3(2)
C50 C51 C52 . . 122.2(2)
C50 C51 C66 . . 125.9(2)
C52 C51 C66 . . 107.2(2)
C53 C52 C51 . . 111.4(2)
C53 C52 C32 . . 124.0(2)
C51 C52 C32 . . 121.4(2)
C52 C53 C67 . . 109.1(2)
C52 C53 C54 . . 124.6(2)
C67 C53 C54 . . 122.4(2)
C53 C54 C81 . . 113.2(2)
C53 C54 C55 . . 108.22(19)
C81 C54 C55 . . 110.3(2)
C53 C54 C34 . . 108.3(2)
C81 C54 C34 . . 115.1(2)
C55 C54 C34 . . 100.85(19)
C56 C55 C36 . . 120.0(2)
C56 C55 C54 . . 121.8(2)
C36 C55 C54 . . 109.6(2)
C55 C56 C57 . . 119.9(2)
C55 C56 C68 . . 123.0(2)
C57 C56 C68 . . 107.5(2)
C38 C57 C58 . . 120.2(2)
C38 C57 C56 . . 120.8(2)
C58 C57 C56 . . 110.7(2)
C59 C58 C57 . . 120.1(2)
C59 C58 C69 . . 126.3(2)
C57 C58 C69 . . 109.2(2)
C58 C59 C40 . . 119.4(2)
C58 C59 C60 . . 116.3(2)
C40 C59 C60 . . 122.7(2)
C59 C60 C43 . . 110.6(2)
C59 C60 C61 . . 109.0(2)
C43 C60 C61 . . 100.1(2)
C59 C60 C77 . . 112.9(2)
C43 C60 C77 . . 111.0(2)
C61 C60 C77 . . 112.5(2)
C70 C61 C62 . . 119.9(2)
C70 C61 C60 . . 126.2(2)
C62 C61 C60 . . 108.9(2)
C63 C62 C61 . . 120.7(2)
C63 C62 C44 . . 120.2(2)
C61 C62 C44 . . 109.8(2)
C62 C63 C64 . . 119.7(2)
C62 C63 C47 . . 119.7(2)
C64 C63 C47 . . 110.6(2)
C65 C64 C63 . . 120.1(2)
C65 C64 C49 . . 125.7(2)
C63 C64 C49 . . 108.3(2)
C64 C65 C70 . . 119.9(2)
C64 C65 C66 . . 116.6(2)
C70 C65 C66 . . 121.3(2)
C67 C66 C65 . . 111.5(2)
C67 C66 C79 . . 109.5(2)
C65 C66 C79 . . 111.6(2)
C67 C66 C51 . . 100.48(19)
C65 C66 C51 . . 109.6(2)
C79 C66 C51 . . 113.7(2)
C68 C67 C53 . . 120.7(2)
C68 C67 C66 . . 124.7(2)
C53 C67 C66 . . 108.9(2)
C67 C68 C56 . . 118.8(2)
C67 C68 C69 . . 123.5(2)
C56 C68 C69 . . 109.4(2)
C70 C69 C68 . . 111.0(2)
C70 C69 C78 . . 112.4(2)
C68 C69 C78 . . 111.2(2)
C70 C69 C58 . . 108.8(2)
C68 C69 C58 . . 100.52(19)
C78 C69 C58 . . 112.3(2)
C61 C70 C65 . . 119.7(2)
C61 C70 C69 . . 116.0(2)
C65 C70 C69 . . 122.3(2)
F712 C71 F711 . . 108.1(2)
F712 C71 F713 . . 107.3(2)
F711 C71 F713 . . 107.4(2)
F712 C71 C25 . . 112.2(2)
F711 C71 C25 . . 110.9(2)
F713 C71 C25 . . 110.7(2)
F722 C72 F723 . . 107.3(2)
F722 C72 F721 . . 107.3(2)
F723 C72 F721 . . 107.2(2)
F722 C72 C10 . . 111.2(2)
F723 C72 C10 . . 112.6(2)
F721 C72 C10 . . 111.0(2)
F731 C73 F732 . . 108.0(2)
F731 C73 F733 . . 106.7(2)
F732 C73 F733 . . 106.4(2)
F731 C73 C1 . . 112.9(2)
F732 C73 C1 . . 111.2(2)
F733 C73 C1 . . 111.4(2)
F742 C74 F741 . . 105.9(2)
F742 C74 F743 . . 106.4(2)
F741 C74 F743 . . 108.3(2)
F742 C74 C4 . . 112.1(2)
F741 C74 C4 . . 111.4(2)
F743 C74 C4 . . 112.4(2)
F753 C75 F751 . . 107.8(2)
F753 C75 F752 . . 106.2(2)
F751 C75 F752 . . 107.6(2)
F753 C75 C19 . . 113.6(2)
F751 C75 C19 . . 111.5(2)
F752 C75 C19 . . 109.9(2)
F761 C76 F763 . . 108.1(2)
F761 C76 F762 . . 107.8(2)
F763 C76 F762 . . 106.6(2)
F761 C76 C41 . . 111.1(2)
F763 C76 C41 . . 112.7(2)
F762 C76 C41 . . 110.3(2)
F773 C77 F771 . . 108.2(2)
F773 C77 F772 . . 106.4(2)
F771 C77 F772 . . 106.5(2)
F773 C77 C60 . . 112.3(2)
F771 C77 C60 . . 111.6(2)
F772 C77 C60 . . 111.5(2)
F782 C78 F783 . . 107.0(2)
F782 C78 F781 . . 106.9(2)
F783 C78 F781 . . 107.3(2)
F782 C78 C69 . . 112.0(2)
F783 C78 C69 . . 111.3(2)
F781 C78 C69 . . 112.1(2)
F792 C79 F791 . . 106.6(2)
F792 C79 F793 . . 106.8(2)
F791 C79 F793 . . 107.2(2)
F792 C79 C66 . . 112.0(2)
F791 C79 C66 . . 113.1(2)
F793 C79 C66 . . 110.7(2)
F803 C80 F802 . . 106.9(2)
F803 C80 F801 . . 107.3(2)
F802 C80 F801 . . 106.8(2)
F803 C80 C49 . . 114.5(2)
F802 C80 C49 . . 110.2(2)
F801 C80 C49 . . 110.7(2)
F812 C81 F811 . . 107.7(2)
F812 C81 F813 . . 107.7(2)
F811 C81 F813 . . 108.1(2)
F812 C81 C54 . . 110.1(2)
F811 C81 C54 . . 112.3(2)
F813 C81 C54 . . 110.9(2)
F823 C82 F822 . . 107.37(19)
F823 C82 F821 . . 107.4(2)
F822 C82 F821 . . 107.1(2)
F823 C82 C32 . . 112.4(2)
F822 C82 C32 . . 111.4(2)
F821 C82 C32 . . 111.0(2)
C84 C83 C88 . . 120.1(3)
C83 C84 C85 . . 120.0(3)
C84 C85 C86 . . 119.8(3)
C87 C86 C85 . . 120.0(3)
C86 C87 C88 . . 120.2(3)
C83 C88 C87 . . 119.9(3)
C90 C89 C94 . . 119.5(4)
C89 C90 C91 . . 120.8(4)
C92 C91 C90 . . 119.4(3)
C91 C92 C93 . . 120.5(3)
C94 C93 C92 . . 119.9(3)
C93 C94 C89 . . 119.8(4)
C97 C95 C96 2_486 . 119.7(4)
C97 C96 C95 . . 120.2(4)
C96 C97 C95 . 2_486 120.1(5)

loop_
_geom_bond_atom_site_label_1
_geom_bond_atom_site_label_2
_geom_bond_site_symmetry_2
_geom_bond_distance
F711 C71 . 1.329(3)
F712 C71 . 1.325(3)
F713 C71 . 1.341(3)
F721 C72 . 1.331(3)
F722 C72 . 1.326(3)
F723 C72 . 1.328(3)
F731 C73 . 1.321(3)
F732 C73 . 1.328(3)
F733 C73 . 1.331(3)
F741 C74 . 1.331(3)
F742 C74 . 1.331(3)
F743 C74 . 1.332(3)
F751 C75 . 1.328(3)
F752 C75 . 1.336(3)
F753 C75 . 1.328(3)
F761 C76 . 1.322(3)
F762 C76 . 1.331(3)
F763 C76 . 1.325(3)
F771 C77 . 1.332(3)
F772 C77 . 1.332(3)
F773 C77 . 1.325(3)
F781 C78 . 1.330(3)
F782 C78 . 1.320(3)
F783 C78 . 1.325(3)
F791 C79 . 1.325(3)
F792 C79 . 1.321(3)
F793 C79 . 1.335(3)
F801 C80 . 1.343(3)
F802 C80 . 1.327(3)
F803 C80 . 1.323(3)
F811 C81 . 1.333(3)
F812 C81 . 1.332(3)
F813 C81 . 1.338(3)
F821 C82 . 1.338(3)
F822 C82 . 1.337(3)
F823 C82 . 1.333(3)
C1 C2 . 1.523(3)
C1 C6 . 1.534(4)
C1 C73 . 1.544(4)
C1 C9 . 1.546(4)
C2 C3 . 1.372(4)
C2 C12 . 1.455(4)
C3 C15 . 1.434(4)
C3 C4 . 1.563(4)
C4 C17 . 1.522(3)
C4 C5 . 1.537(3)
C4 C74 . 1.561(3)
C5 C6 . 1.386(4)
C5 C20 . 1.430(3)
C6 C7 . 1.405(4)
C7 C22 . 1.381(3)
C7 C8 . 1.460(4)
C8 C9 . 1.344(3)
C8 C25 . 1.523(4)
C9 C10 . 1.512(4)
C10 C72 . 1.531(4)
C10 C11 . 1.535(3)
C10 C27 . 1.539(3)
C11 C29 . 1.399(4)
C11 C12 . 1.411(4)
C12 C13 . 1.422(3)
C13 C31 . 1.413(3)
C13 C14 . 1.434(3)
C14 C15 . 1.379(4)
C14 C33 . 1.434(4)
C15 C16 . 1.423(4)
C16 C35 . 1.388(4)
C16 C17 . 1.435(3)
C17 C18 . 1.354(3)
C18 C37 . 1.422(4)
C18 C19 . 1.527(3)
C19 C20 . 1.519(3)
C19 C75 . 1.541(4)
C19 C39 . 1.561(3)
C20 C21 . 1.398(4)
C21 C22 . 1.404(4)
C21 C41 . 1.557(3)
C22 C23 . 1.462(4)
C23 C24 . 1.369(4)
C23 C42 . 1.421(4)
C24 C45 . 1.415(4)
C24 C25 . 1.537(4)
C25 C71 . 1.533(4)
C25 C26 . 1.534(4)
C26 C27 . 1.367(3)
C26 C46 . 1.428(4)
C27 C28 . 1.420(3)
C28 C48 . 1.366(4)
C28 C29 . 1.468(3)
C29 C30 . 1.418(4)
C30 C31 . 1.388(4)
C30 C50 . 1.479(3)
C31 C32 . 1.529(3)
C32 C52 . 1.510(3)
C32 C33 . 1.528(3)
C32 C82 . 1.533(3)
C33 C34 . 1.359(4)
C34 C35 . 1.446(4)
C34 C54 . 1.547(3)
C35 C36 . 1.430(3)
C36 C37 . 1.398(3)
C36 C55 . 1.429(3)
C37 C38 . 1.428(3)
C38 C57 . 1.393(4)
C38 C39 . 1.418(3)
C39 C40 . 1.381(4)
C40 C59 . 1.444(4)
C40 C41 . 1.525(3)
C41 C42 . 1.526(4)
C41 C76 . 1.539(3)
C42 C43 . 1.362(4)
C43 C44 . 1.415(4)
C43 C60 . 1.525(4)
C44 C45 . 1.387(4)
C44 C62 . 1.445(4)
C45 C46 . 1.454(4)
C46 C47 . 1.380(4)
C47 C48 . 1.421(3)
C47 C63 . 1.449(4)
C48 C49 . 1.526(4)
C49 C50 . 1.527(3)
C49 C80 . 1.540(4)
C49 C64 . 1.554(3)
C50 C51 . 1.357(4)
C51 C52 . 1.458(3)
C51 C66 . 1.545(3)
C52 C53 . 1.345(4)
C53 C67 . 1.463(3)
C53 C54 . 1.515(3)
C54 C81 . 1.532(3)
C54 C55 . 1.541(3)
C55 C56 . 1.369(3)
C56 C57 . 1.434(3)
C56 C68 . 1.461(4)
C57 C58 . 1.417(3)
C58 C59 . 1.383(3)
C58 C69 . 1.551(3)
C59 C60 . 1.524(4)
C60 C61 . 1.558(4)
C60 C77 . 1.559(3)
C61 C70 . 1.381(3)
C61 C62 . 1.412(4)
C62 C63 . 1.387(4)
C63 C64 . 1.417(3)
C64 C65 . 1.380(4)
C65 C70 . 1.436(4)
C65 C66 . 1.529(3)
C66 C67 . 1.519(4)
C66 C79 . 1.535(3)
C67 C68 . 1.337(4)
C68 C69 . 1.539(3)
C69 C70 . 1.535(4)
C69 C78 . 1.542(3)
C83 C84 . 1.371(5)
C83 C88 . 1.380(5)
C84 C85 . 1.383(5)
C85 C86 . 1.387(5)
C86 C87 . 1.363(5)
C87 C88 . 1.382(4)
C89 C90 . 1.355(6)
C89 C94 . 1.385(7)
C90 C91 . 1.367(5)
C91 C92 . 1.365(5)
C92 C93 . 1.365(5)
C93 C94 . 1.363(6)
C95 C97 2_486 1.378(6)
C95 C96 . 1.381(7)
C96 C97 . 1.358(6)
C97 C95 2_486 1.378(6)
